data_2009440
loop_
_publ_author_name
'Hornish, Michael J.'
'Watt, William'

_publ_contact_author
;
    Watt, William
    Research Laboratories,
    The Upjohn Company,
    Kalamazoo,
    MI 49007
    USA
;
_publ_section_title
;
 1,3,5-Triethyl-1,3,5-triazine-2,4,6(1<i>H</i>,3<i>H</i>,5<i>H</i>)-trione,
 C~9~H~15~N~3~O~3~
;
_journal_issue 2
_journal_name_full 'Acta Crystallographica Section C'
_journal_page_first 263
_journal_page_last 265
_journal_paper_doi 10.1107/S0108270193008212
_journal_volume 50
_journal_year 1994
_chemical_formula_sum 'C9 H15 N3 O3'
_chemical_formula_weight 213.24
_chemical_name_systematic 1,3,5-Triethylperhydro-1,3,5-triazine-2,4,6-trione
_space_group_IT_number 19
_symmetry_cell_setting orthorhombic
_symmetry_space_group_name_Hall 'P 2ac 2ab'
_symmetry_space_group_name_H-M 'P 21 21 21'
_cell_angle_alpha 90
_cell_angle_beta 90
_cell_angle_gamma 90
_cell_formula_units_Z 4
_cell_length_a 7.8450(10)
_cell_length_b 8.1600(10)
_cell_length_c 16.8400(10)
_cell_measurement_reflns_used 25
_cell_measurement_temperature 123
_cell_measurement_theta_max 69
_cell_measurement_theta_min 60
_cell_volume 1078.0(2)
_computing_cell_refinement 'Duchamp (1977)'
_computing_data_reduction 'CRYM (Duchamp, 1984)'
_computing_structure_refinement 'CRYM (Duchamp, 1984)'
_computing_structure_solution 'MULTAN (Main et al., 1980)'
_diffrn_ambient_temperature 123
_diffrn_measurement_device 'Siemens P1'
_diffrn_measurement_method \q/2\q
_diffrn_radiation_monochromator graphite
_diffrn_radiation_source 'X-ray tube'
_diffrn_radiation_type 'Cu K\a'
_diffrn_radiation_wavelength 1.5418
_diffrn_reflns_limit_h_max 9
_diffrn_reflns_limit_h_min 0
_diffrn_reflns_limit_k_max 9
_diffrn_reflns_limit_k_min 0
_diffrn_reflns_limit_l_max 20
_diffrn_reflns_limit_l_min 0
_diffrn_reflns_number 1183
_diffrn_reflns_theta_max 69
_diffrn_reflns_theta_min 2.62
_diffrn_standards_decay_% 0
_diffrn_standards_interval_count 80
_diffrn_standards_number 9
_exptl_absorpt_coefficient_mu 0.748
_exptl_absorpt_correction_type none
_exptl_crystal_colour clear
_exptl_crystal_density_diffrn 1.31
_exptl_crystal_density_meas 1.25
_exptl_crystal_density_method XX?
_exptl_crystal_description 'thin plate'
_exptl_crystal_F_000 456
_exptl_crystal_size_max 0.50
_exptl_crystal_size_mid 0.28
_exptl_crystal_size_min 0.16
_refine_diff_density_max 0.172
_refine_diff_density_min -0.220
_refine_ls_goodness_of_fit_all 1.57
_refine_ls_goodness_of_fit_obs 1.57
_refine_ls_hydrogen_treatment noref
_refine_ls_matrix_type full
_refine_ls_number_parameters 195
_refine_ls_number_reflns 1183
_refine_ls_R_factor_all 0.044
_refine_ls_R_factor_obs 0.035
_refine_ls_shift/esd_max 0.027
_refine_ls_shift/esd_mean 0.017
_refine_ls_structure_factor_coef Fsqd
_refine_ls_weighting_details 'w = 1/[\s^2^(F^2^)]'
_refine_ls_weighting_scheme calc
_refine_ls_wR_factor_all 0.081
_refine_ls_wR_factor_obs 0.078
_reflns_number_observed 942
_reflns_number_total 1183
_reflns_observed_criterion I>3.0\s(I)
_cod_data_source_file cd1063.cif
_cod_data_source_block default
_cod_depositor_comments
;
The following automatic conversions were performed:

'_atom_site_thermal_displace_type' tag value 'Bij' was replaced with
'Bani' value 15 times.

Automatic conversion script
Id: cif_fix_values 1646 2011-03-28 12:23:43Z adriana 

The following automatic conversions were performed:

'_refine_ls_weighting_scheme' value 'calc w = 1/[\s^2^(F^2^)]' was
changed to 'calc'. New tag '_refine_ls_weighting_details' was
created. The value of the new tag was set to 'w = 1/[\s^2^(F^2^)]'.

Automatic conversion script
Id: cif_fix_values 3143 2015-03-26 13:38:13Z robertas 
;
_cod_original_cell_volume 1078.00(10)
_cod_database_code 2009440

loop_
_symmetry_equiv_pos_as_xyz
x,y,z
1/2-x,-y,1/2+z
1/2+x,1/2-y,-z
-x,1/2+y,1/2-z

loop_
_atom_site_aniso_label
_atom_site_aniso_U_11
_atom_site_aniso_U_22
_atom_site_aniso_U_33
_atom_site_aniso_U_12
_atom_site_aniso_U_13
_atom_site_aniso_U_23
N(1) 0.0084(4) 0.0071(4) 0.00160(10) -0.0009(7) 0.0009(3) 0.0000(3)
C(1) 0.0129(6) 0.0083(5) 0.00240(10) -0.0027(10) 0.0013(5) 0.0007(4)
O(2) 0.0112(4) 0.0120(3) 0.00240(10) 0.0022(6) -0.0018(3) 0.0030(3)
C(2) 0.0086(5) 0.0105(5) 0.00150(10) 0.0022(9) 0.0007(3) 0.0006(3)
N(3) 0.0073(4) 0.0091(4) 0.00140(10) -0.0005(7) -0.0008(3) -0.0007(3)
C(3) 0.0085(5) 0.0133(5) 0.00170(10) -0.0017(9) -0.0007(4) -0.0016(4)
O(4) 0.0134(4) 0.0077(3) 0.00300(10) -0.0037(6) -0.0018(3) 0.0001(3)
C(4) 0.0089(5) 0.0093(5) 0.00160(10) 0.0010(8) 0.0009(4) -0.0007(3)
N(5) 0.0085(4) 0.0081(4) 0.00170(10) 0.0000(7) -0.0003(3) 0.0001(3)
C(5) 0.0095(5) 0.0095(5) 0.00210(10) 0.0040(8) -0.0013(4) 0.0007(4)
O(6) 0.0098(4) 0.0112(3) 0.00200(10) -0.0027(6) -0.0015(3) -0.0007(3)
C(6) 0.0081(5) 0.0100(4) 0.00140(10) 0.0008(8) 0.0009(4) -0.0006(3)
C(11) 0.0134(6) 0.0141(6) 0.00240(10) -0.0080(11) 0.0006(5) 0.0017(4)
C(33) 0.0091(5) 0.0178(8) 0.00290(10) -0.0036(12) -0.0007(5) -0.0039(5)
C(55) 0.0132(7) 0.0110(5) 0.00220(10) 0.0039(11) -0.0007(5) 0.0016(4)

loop_
_atom_site_label
_atom_site_fract_x
_atom_site_fract_y
_atom_site_fract_z
_atom_site_thermal_displace_type
_atom_site_calc_flag
_atom_site_calc_attached_atom
N(1) 0.1067(3) 0.1951(3) 0.61160(10) Bani ? ?
C(1) 0.0574(5) 0.0214(4) 0.6212(2) Bani ? ?
O(2) 0.3263(3) 0.1599(3) 0.69710(10) Bani ? ?
C(2) 0.2463(4) 0.2494(3) 0.65380(10) Bani ? ?
N(3) 0.2890(3) 0.4127(3) 0.64410(10) Bani ? ?
C(3) 0.4403(4) 0.4758(4) 0.6857(2) Bani ? ?
O(4) 0.2457(3) 0.6602(2) 0.58550(10) Bani ? ?
C(4) 0.2024(4) 0.5188(4) 0.59400(10) Bani ? ?
N(5) 0.0625(3) 0.4538(3) 0.55510(10) Bani ? ?
C(5) -0.0273(4) 0.5627(4) 0.4988(2) Bani ? ?
O(6) -0.1066(3) 0.2375(2) 0.52130(10) Bani ? ?
C(6) 0.0114(4) 0.2915(3) 0.55950(10) Bani ? ?
C(11) -0.0487(5) -0.0049(5) 0.6958(2) Bani ? ?
C(33) 0.5998(5) 0.4589(5) 0.6353(2) Bani ? ?
C(55) 0.0677(5) 0.5766(4) 0.4206(2) Bani ? ?
H(1A) 0.173(5) -0.048(4) 0.624(2) Biso ? ?
H(1B) -0.005(5) -0.003(4) 0.575(2) Biso ? ?
H(11A) -0.105(5) -0.123(4) 0.699(2) Biso ? ?
H(11B) -0.182(5) 0.070(5) 0.698(2) Biso ? ?
H(11C) 0.023(6) 0.017(5) 0.738(2) Biso ? ?
H(3A) 0.451(4) 0.416(4) 0.734(2) Biso ? ?
H(3B) 0.427(4) 0.593(4) 0.699(2) Biso ? ?
H(33A) 0.688(5) 0.498(5) 0.665(2) Biso ? ?
H(33B) 0.588(5) 0.530(5) 0.586(2) Biso ? ?
H(33C) 0.624(5) 0.346(5) 0.625(2) Biso ? ?
H(5A) -0.039(4) 0.663(4) 0.525(2) Biso ? ?
H(5B) -0.151(4) 0.512(4) 0.490(2) Biso ? ?
H(55A) -0.006(4) 0.645(4) 0.384(2) Biso ? ?
H(55B) 0.077(5) 0.471(4) 0.395(2) Biso ? ?
H(55C) 0.174(4) 0.626(4) 0.431(2) Biso ? ?

loop_
_atom_type_symbol
_atom_type_scat_dispersion_real
_atom_type_scat_dispersion_imag
_atom_type_scat_source
C 0.017 0.009 'Doyle \& Turner (1968)'
H 0 0 'Stewart, Davidson \& Simpson (1965)'
N 0.029 0.018 'Doyle \& Turner (1968)'
O 0.047 0.032 'Doyle \& Turner (1968)'

loop_
_geom_angle_atom_site_label_1
_geom_angle_atom_site_label_2
_geom_angle_atom_site_label_3
_geom_angle
_geom_angle_publ_flag
C(1) N(1) C(2) 117.4(2) yes
C(1) N(1) C(6) 118.0(2) yes
C(2) N(1) C(6) 124.6(2) yes
N(1) C(1) C(11) 111.7(3) ys
N(1) C(2) O(2) 122.0(3) yes
N(1) C(2) N(3) 116.2(2) yes
O(2) C(2) N(3) 121.9(3) yes
C(2) N(3) C(3) 118.4(2) yes
C(2) N(3) C(4) 123.7(2) yes
C(3) N(3) C(4) 117.8(2) yes
N(3) C(3) C(33) 111.5(2) yes
N(3) C(4) O(4) 121.9(3) yes
N(3) C(4) N(5) 116.0(2) yes
O(4) C(4) N(5) 122.1(3) yes
C(4) N(5) C(5) 116.8(2) yes
C(4) N(5) C(6) 124.8(2) yes
C(5) N(5) C(6) 118.1(2) yes
N(5) C(5) C(55) 111.5(3) yes
N(1) C(6) N(5) 114.6(2) yes
N(1) C(6) O(6) 122.6(3) yes
N(5) C(6) O(6) 122.8(3) yes

loop_
_geom_bond_atom_site_label_1
_geom_bond_atom_site_label_2
_geom_bond_site_symmetry_1
_geom_bond_site_symmetry_2
_geom_bond_distance
_geom_bond_publ_flag
N(1) C(1) . . 1.478(4) yes
N(1) C(2) . . 1.378(4) yes
N(1) C(6) . . 1.396(4) yes
C(1) C(11) . . 1.523(5) yes
O(2) C(2) . . 1.208(3) yes
C(2) N(3) . . 1.384(4) yes
N(3) C(3) . . 1.471(4) yes
N(3) C(4) . . 1.386(4) yes
C(3) C(33) . . 1.518(5) yes
O(4) C(4) . . 1.211(4) yes
C(4) N(5) . . 1.383(4) yes
N(5) C(5) . . 1.478(4) yes
N(5) C(6) . . 1.386(4) yes
C(5) C(55) . . 1.518(4) yes
O(6) C(6) . . 1.210(3) yes
